data_4338192
loop_
_publ_author_name
'Esteves, Catarina V.'
'Madureira, Joana'
'Lima, Lu\'is M P'
'Mateus, Pedro'
'Bento, Isabel'
'Delgado, Rita'

_publ_section_title
;
 Copper(II) and Gallium(III) Complexes of trans-Bis(2-hydroxybenzyl)
 Cyclen Derivatives: Absence of a Cross-Bridge Proves Surprisingly More
 Favorable.
;
_journal_issue 9
_journal_name_full 'Inorganic chemistry'
_journal_page_first 4371
_journal_page_last 4386
_journal_paper_doi 10.1021/ic403156h
_journal_volume 53
_journal_year 2014
_chemical_formula_sum 'C22 H32 N4 O2'
_chemical_formula_weight 384.51
_chemical_name_systematic
;
 ?
;
_space_group_crystal_system monoclinic
_space_group_IT_number 14
_space_group_name_Hall '-P 2yn'
_space_group_name_H-M_alt 'P 1 21/n 1'
_symmetry_space_group_name_Hall '-P 2yn'
_symmetry_space_group_name_H-M 'P 1 21/n 1'
_atom_sites_solution_hydrogens mixed
_audit_creation_method SHELXL-2013
_cell_angle_alpha 90
_cell_angle_beta 102.244(4)
_cell_angle_gamma 90
_cell_formula_units_Z 4
_cell_length_a 10.5471(13)
_cell_length_b 14.1489(18)
_cell_length_c 14.4577(19)
_cell_measurement_temperature 293(2)
_cell_volume 2108.4(5)
_computing_structure_refinement 'SHELXL-2013 (Sheldrick, 2013)'
_diffrn_ambient_temperature 293(2)
_diffrn_measured_fraction_theta_full 0.323
_diffrn_measured_fraction_theta_max 0.969
_diffrn_radiation_type CuK\a
_diffrn_radiation_wavelength 1.54188
_diffrn_reflns_av_R_equivalents 0.0392
_diffrn_reflns_av_unetI/netI 0.0190
_diffrn_reflns_Laue_measured_fraction_full 0.323
_diffrn_reflns_Laue_measured_fraction_max 0.969
_diffrn_reflns_limit_h_max 8
_diffrn_reflns_limit_h_min -8
_diffrn_reflns_limit_k_max 11
_diffrn_reflns_limit_k_min -11
_diffrn_reflns_limit_l_max 11
_diffrn_reflns_limit_l_min -11
_diffrn_reflns_number 8291
_diffrn_reflns_point_group_measured_fraction_full 0.323
_diffrn_reflns_point_group_measured_fraction_max 0.969
_diffrn_reflns_theta_full 67.688
_diffrn_reflns_theta_max 39.903
_diffrn_reflns_theta_min 4.423
_exptl_absorpt_coefficient_mu 0.626
_exptl_crystal_density_diffrn 1.211
_exptl_crystal_F_000 832
_refine_diff_density_max 1.001
_refine_diff_density_min -0.104
_refine_diff_density_rms 0.045
_refine_ls_extinction_coef 0.0012(4)
_refine_ls_extinction_expression Fc^*^=kFc[1+0.001xFc^2^\l^3^/sin(2\q)]^-1/4^
_refine_ls_extinction_method SHELXL
_refine_ls_goodness_of_fit_ref 1.070
_refine_ls_hydrogen_treatment mixed
_refine_ls_matrix_type full
_refine_ls_number_parameters 258
_refine_ls_number_reflns 1232
_refine_ls_number_restraints 0
_refine_ls_restrained_S_all 1.070
_refine_ls_R_factor_all 0.0601
_refine_ls_R_factor_gt 0.0590
_refine_ls_shift/su_max 0.000
_refine_ls_shift/su_mean 0.000
_refine_ls_structure_factor_coef Fsqd
_refine_ls_weighting_details
;
 w=1/[\s^2^(Fo^2^)+(0.0756P)^2^+5.1320P]
 where P=(Fo^2^+2Fc^2^)/3
;
_refine_ls_weighting_scheme calc
_refine_ls_wR_factor_gt 0.1503
_refine_ls_wR_factor_ref 0.1511
_reflns_Friedel_coverage 0.000
_reflns_number_gt 1195
_reflns_number_total 1232
_reflns_threshold_expression 'I > 2\s(I)'
_cod_data_source_file ic403156h_si_002.cif
_cod_data_source_block do2ph
_cod_depositor_comments 'Adding full bibliography for 4338190--4338192.cif.'
_cod_database_code 4338192
_shelx_space_group_comment
;
The symmetry employed for this shelxl refinement is uniquely defined
by the following loop, which should always be used as a source of
symmetry information in preference to the above space-group names.
They are only intended as comments.
;
_shelxl_version_number 2013-2

loop_
_space_group_symop_operation_xyz
'x, y, z'
'-x+1/2, y+1/2, -z+1/2'
'-x, -y, -z'
'x-1/2, -y-1/2, z-1/2'

loop_
_atom_site_label
_atom_site_type_symbol
_atom_site_fract_x
_atom_site_fract_y
_atom_site_fract_z
_atom_site_U_iso_or_equiv
_atom_site_adp_type
_atom_site_occupancy
_atom_site_site_symmetry_order
_atom_site_calc_flag
_atom_site_refinement_flags_posn
_atom_site_refinement_flags_adp
O28 O -0.0914(3) 0.8305(3) 0.0120(3) 0.0418(12) Uani 1 1 d . .
O20 O 0.1525(4) 0.8504(3) 0.0261(2) 0.0467(13) Uani 1 1 d . .
H20A H 0.0736 0.8426 0.0138 0.070 Uiso 1 1 calc R U
N7 N 0.0219(4) 0.9618(3) 0.2087(3) 0.0384(14) Uani 1 1 d . .
N10 N 0.2237(5) 0.8073(3) 0.2563(5) 0.0459(16) Uani 1 1 d . .
N1 N 0.4023(4) 0.8958(4) 0.1526(4) 0.0456(15) Uani 1 1 d . .
N4 N 0.2238(4) 1.0498(3) 0.1123(3) 0.0421(14) Uani 1 1 d . .
H4B H 0.2010 0.9837 0.1016 0.051 Uiso 1 1 calc R U
H4A H 0.1682 1.0859 0.0626 0.051 Uiso 1 1 calc R U
C25 C -0.2245(6) 0.6531(5) 0.1563(6) 0.0468(18) Uani 1 1 d . .
H25 H -0.2442 0.5889 0.1537 0.056 Uiso 1 1 calc R U
C24 C -0.2432(5) 0.7067(7) 0.2337(5) 0.0479(18) Uani 1 1 d . .
H24 H -0.2758 0.6793 0.2823 0.057 Uiso 1 1 calc R U
C23 C -0.2114(6) 0.8027(6) 0.2356(5) 0.0449(18) Uani 1 1 d . .
H23 H -0.2248 0.8393 0.2862 0.054 Uiso 1 1 calc R U
C22 C -0.1593(6) 0.8466(5) 0.1634(6) 0.0379(17) Uani 1 1 d . .
C21 C -0.1188(6) 0.9489(4) 0.1734(4) 0.0442(18) Uani 1 1 d . .
H21A H -0.1443 0.9795 0.1123 0.053 Uiso 1 1 calc R U
H21B H -0.1647 0.9797 0.2165 0.053 Uiso 1 1 calc R U
C8 C 0.0663(5) 0.9209(4) 0.3065(4) 0.0448(18) Uani 1 1 d . .
H8A H -0.0057 0.9220 0.3386 0.054 Uiso 1 1 calc R U
H8B H 0.1344 0.9607 0.3422 0.054 Uiso 1 1 calc R U
C9 C 0.1171(6) 0.8198(4) 0.3068(4) 0.0473(18) Uani 1 1 d . .
H9A H 0.1470 0.7996 0.3719 0.057 Uiso 1 1 calc R U
H9B H 0.0458 0.7788 0.2781 0.057 Uiso 1 1 calc R U
C11 C 0.3493(6) 0.8408(4) 0.3071(4) 0.0489(18) Uani 1 1 d . .
H11A H 0.3805 0.8015 0.3622 0.059 Uiso 1 1 calc R U
H11B H 0.3423 0.9053 0.3281 0.059 Uiso 1 1 calc R U
C12 C 0.4446(5) 0.8361(4) 0.2394(4) 0.0489(19) Uani 1 1 d . .
H12A H 0.5296 0.8569 0.2729 0.059 Uiso 1 1 calc R U
H12B H 0.4524 0.7709 0.2203 0.059 Uiso 1 1 calc R U
C13 C 0.4245(6) 0.8527(5) 0.0616(5) 0.0514(19) Uani 1 1 d . .
H13A H 0.4013 0.8987 0.0110 0.062 Uiso 1 1 calc R U
H13B H 0.5161 0.8386 0.0687 0.062 Uiso 1 1 calc R U
C14 C 0.3475(9) 0.7638(6) 0.0340(4) 0.0443(18) Uani 1 1 d . .
C15 C 0.4091(7) 0.6775(7) 0.0235(4) 0.0501(19) Uani 1 1 d . .
H15 H 0.4991 0.6760 0.0325 0.060 Uiso 1 1 calc R U
C16 C 0.3393(10) 0.5942(6) 0.0001(4) 0.0537(19) Uani 1 1 d . .
H16 H 0.3821 0.5382 -0.0077 0.064 Uiso 1 1 calc R U
C17 C 0.2078(9) 0.5955(5) -0.0113(4) 0.0527(19) Uani 1 1 d . .
H17 H 0.1604 0.5400 -0.0251 0.063 Uiso 1 1 calc R U
C27 C -0.1411(5) 0.7917(6) 0.0835(5) 0.0384(17) Uani 1 1 d . .
C26 C -0.1761(6) 0.6950(6) 0.0820(5) 0.0465(18) Uani 1 1 d . .
H26 H -0.1670 0.6579 0.0307 0.056 Uiso 1 1 calc R U
C18 C 0.1443(7) 0.6811(7) -0.0021(4) 0.0498(19) Uani 1 1 d . .
H18 H 0.0544 0.6817 -0.0102 0.060 Uiso 1 1 calc R U
C19 C 0.2134(8) 0.7650(6) 0.0191(4) 0.0402(17) Uani 1 1 d . .
C2 C 0.4495(5) 0.9930(5) 0.1673(4) 0.0509(19) Uani 1 1 d . .
H2A H 0.5360 0.9968 0.1546 0.061 Uiso 1 1 calc R U
H2B H 0.4551 1.0104 0.2330 0.061 Uiso 1 1 calc R U
C3 C 0.3608(6) 1.0628(4) 0.1035(4) 0.0513(19) Uani 1 1 d . .
H3B H 0.3883 1.1269 0.1212 0.062 Uiso 1 1 calc R U
H3A H 0.3672 1.0530 0.0383 0.062 Uiso 1 1 calc R U
C5 C 0.1949(6) 1.0794(4) 0.2074(4) 0.0463(18) Uani 1 1 d . .
H5B H 0.2485 1.0430 0.2577 0.056 Uiso 1 1 calc R U
H5A H 0.2161 1.1457 0.2187 0.056 Uiso 1 1 calc R U
C6 C 0.0539(6) 1.0637(4) 0.2086(4) 0.0435(17) Uani 1 1 d . .
H6B H 0.0344 1.0933 0.2644 0.052 Uiso 1 1 calc R U
H6A H 0.0004 1.0934 0.1534 0.052 Uiso 1 1 calc R U
H10 H 0.200(6) 0.832(4) 0.195(5) 0.06(2) Uiso 1 1 d . .

loop_
_atom_site_aniso_label
_atom_site_aniso_U_11
_atom_site_aniso_U_22
_atom_site_aniso_U_33
_atom_site_aniso_U_23
_atom_site_aniso_U_13
_atom_site_aniso_U_12
O28 0.043(3) 0.042(3) 0.040(3) 0.002(2) 0.008(2) 0.001(2)
O20 0.036(3) 0.051(3) 0.050(3) 0.005(2) 0.003(2) 0.006(3)
N7 0.039(4) 0.037(4) 0.037(4) -0.001(3) 0.003(3) -0.001(3)
N10 0.038(4) 0.059(4) 0.039(4) 0.004(3) 0.002(4) 0.000(3)
N1 0.040(3) 0.047(4) 0.048(4) 0.011(4) 0.006(3) -0.003(3)
N4 0.041(4) 0.040(3) 0.043(4) 0.005(3) 0.002(3) -0.001(2)
C25 0.044(4) 0.037(4) 0.057(5) 0.005(6) 0.006(4) -0.004(3)
C24 0.043(4) 0.050(6) 0.050(6) -0.004(5) 0.008(3) -0.003(4)
C23 0.034(4) 0.049(7) 0.048(6) -0.017(4) 0.002(4) 0.005(4)
C22 0.031(4) 0.042(6) 0.040(5) 0.003(5) 0.006(4) 0.001(4)
C21 0.041(5) 0.041(6) 0.050(4) -0.005(3) 0.009(3) 0.003(3)
C8 0.039(4) 0.050(5) 0.047(5) -0.004(4) 0.012(3) -0.005(3)
C9 0.042(4) 0.052(5) 0.047(4) 0.006(3) 0.008(4) 0.001(3)
C11 0.050(5) 0.055(4) 0.041(4) 0.007(3) 0.006(5) 0.003(4)
C12 0.035(4) 0.054(4) 0.053(5) 0.009(4) -0.002(4) 0.003(3)
C13 0.040(4) 0.069(6) 0.048(5) 0.016(4) 0.015(3) 0.013(4)
C14 0.049(7) 0.047(7) 0.038(4) 0.005(4) 0.010(4) 0.000(6)
C15 0.044(5) 0.065(6) 0.044(5) 0.007(4) 0.014(4) 0.014(6)
C16 0.065(7) 0.054(7) 0.043(4) 0.005(4) 0.013(4) 0.016(5)
C17 0.056(7) 0.053(7) 0.047(5) 0.004(4) 0.006(4) 0.010(5)
C27 0.033(4) 0.042(6) 0.038(6) -0.003(5) 0.002(4) 0.006(4)
C26 0.052(4) 0.035(6) 0.051(6) -0.006(4) 0.006(4) 0.000(4)
C18 0.049(5) 0.057(6) 0.039(4) 0.002(4) -0.001(3) 0.007(6)
C19 0.038(6) 0.047(7) 0.034(4) 0.005(4) 0.004(3) 0.012(6)
C2 0.031(4) 0.065(6) 0.056(5) 0.007(4) 0.008(3) -0.001(4)
C3 0.031(5) 0.058(5) 0.065(5) 0.010(4) 0.011(4) -0.006(4)
C5 0.051(5) 0.043(4) 0.043(5) -0.003(3) 0.006(3) -0.003(3)
C6 0.041(5) 0.042(5) 0.046(4) -0.002(3) 0.007(3) -0.001(3)

loop_
_atom_type_symbol
_atom_type_description
_atom_type_scat_dispersion_real
_atom_type_scat_dispersion_imag
_atom_type_scat_source
C C 0.0181 0.0091 'International Tables Vol C Tables 4.2.6.8 and 6.1.1.4'
H H 0.0000 0.0000 'International Tables Vol C Tables 4.2.6.8 and 6.1.1.4'
N N 0.0311 0.0180 'International Tables Vol C Tables 4.2.6.8 and 6.1.1.4'
O O 0.0492 0.0322 'International Tables Vol C Tables 4.2.6.8 and 6.1.1.4'

loop_
_geom_angle_atom_site_label_1
_geom_angle_atom_site_label_2
_geom_angle_atom_site_label_3
_geom_angle
C19 O20 H20A 109.5
C21 N7 C6 109.5(4)
C21 N7 C8 111.5(4)
C6 N7 C8 110.5(4)
C11 N10 C9 114.9(5)
C11 N10 H10 113(4)
C9 N10 H10 110(4)
C2 N1 C12 112.1(5)
C2 N1 C13 113.2(5)
C12 N1 C13 115.3(5)
C3 N4 C5 115.2(4)
C3 N4 H4B 108.5
C5 N4 H4B 108.5
C3 N4 H4A 108.5
C5 N4 H4A 108.5
H4B N4 H4A 107.5
C24 C25 C26 121.0(6)
C24 C25 H25 119.5
C26 C25 H25 119.5
C23 C24 C25 117.9(6)
C23 C24 H24 121.0
C25 C24 H24 121.0
C24 C23 C22 122.6(6)
C24 C23 H23 118.7
C22 C23 H23 118.7
C23 C22 C27 119.5(6)
C23 C22 C21 119.7(7)
C27 C22 C21 120.8(7)
N7 C21 C22 113.4(5)
N7 C21 H21A 108.9
C22 C21 H21A 108.9
N7 C21 H21B 108.9
C22 C21 H21B 108.9
H21A C21 H21B 107.7
N7 C8 C9 113.6(5)
N7 C8 H8A 108.8
C9 C8 H8A 108.8
N7 C8 H8B 108.8
C9 C8 H8B 108.8
H8A C8 H8B 107.7
N10 C9 C8 114.5(5)
N10 C9 H9A 108.6
C8 C9 H9A 108.6
N10 C9 H9B 108.6
C8 C9 H9B 108.6
H9A C9 H9B 107.6
N10 C11 C12 108.2(5)
N10 C11 H11A 110.1
C12 C11 H11A 110.1
N10 C11 H11B 110.1
C12 C11 H11B 110.1
H11A C11 H11B 108.4
N1 C12 C11 112.8(5)
N1 C12 H12A 109.0
C11 C12 H12A 109.0
N1 C12 H12B 109.0
C11 C12 H12B 109.0
H12A C12 H12B 107.8
C14 C13 N1 113.1(5)
C14 C13 H13A 109.0
N1 C13 H13A 109.0
C14 C13 H13B 109.0
N1 C13 H13B 109.0
H13A C13 H13B 107.8
C19 C14 C15 118.3(6)
C19 C14 C13 120.5(7)
C15 C14 C13 121.2(7)
C16 C15 C14 121.9(6)
C16 C15 H15 119.1
C14 C15 H15 119.1
C17 C16 C15 119.4(6)
C17 C16 H16 120.3
C15 C16 H16 120.3
C16 C17 C18 119.7(6)
C16 C17 H17 120.2
C18 C17 H17 120.2
O28 C27 C26 121.1(7)
O28 C27 C22 121.9(7)
C26 C27 C22 117.0(6)
C25 C26 C27 121.9(6)
C25 C26 H26 119.0
C27 C26 H26 119.0
C19 C18 C17 121.2(6)
C19 C18 H18 119.4
C17 C18 H18 119.4
O20 C19 C14 118.3(7)
O20 C19 C18 122.1(7)
C14 C19 C18 119.6(6)
N1 C2 C3 111.9(5)
N1 C2 H2A 109.2
C3 C2 H2A 109.2
N1 C2 H2B 109.2
C3 C2 H2B 109.2
H2A C2 H2B 107.9
N4 C3 C2 110.5(4)
N4 C3 H3B 109.5
C2 C3 H3B 109.5
N4 C3 H3A 109.5
C2 C3 H3A 109.5
H3B C3 H3A 108.1
C6 C5 N4 110.8(4)
C6 C5 H5B 109.5
N4 C5 H5B 109.5
C6 C5 H5A 109.5
N4 C5 H5A 109.5
H5B C5 H5A 108.1
N7 C6 C5 111.7(5)
N7 C6 H6B 109.3
C5 C6 H6B 109.3
N7 C6 H6A 109.3
C5 C6 H6A 109.3
H6B C6 H6A 107.9

loop_
_geom_bond_atom_site_label_1
_geom_bond_atom_site_label_2
_geom_bond_distance
O28 C27 1.369(7)
O20 C19 1.382(7)
O20 H20A 0.8200
N7 C21 1.475(7)
N7 C6 1.480(7)
N7 C8 1.508(7)
N10 C11 1.451(7)
N10 C9 1.476(7)
N10 H10 0.93(7)
N1 C2 1.462(7)
N1 C12 1.500(7)
N1 C13 1.513(7)
N4 C3 1.489(7)
N4 C5 1.528(7)
N4 H4B 0.9700
N4 H4A 0.9700
C25 C24 1.400(8)
C25 C26 1.414(8)
C25 H25 0.9300
C24 C23 1.398(8)
C24 H24 0.9300
C23 C22 1.422(8)
C23 H23 0.9300
C22 C27 1.439(8)
C22 C21 1.507(8)
C21 H21A 0.9700
C21 H21B 0.9700
C8 C9 1.527(7)
C8 H8A 0.9700
C8 H8B 0.9700
C9 H9A 0.9700
C9 H9B 0.9700
C11 C12 1.546(7)
C11 H11A 0.9700
C11 H11B 0.9700
C12 H12A 0.9700
C12 H12B 0.9700
C13 C14 1.505(8)
C13 H13A 0.9700
C13 H13B 0.9700
C14 C19 1.385(8)
C14 C15 1.407(8)
C15 C16 1.393(8)
C15 H15 0.9300
C16 C17 1.361(8)
C16 H16 0.9300
C17 C18 1.404(8)
C17 H17 0.9300
C27 C26 1.417(8)
C26 H26 0.9300
C18 C19 1.393(8)
C18 H18 0.9300
C2 C3 1.529(8)
C2 H2A 0.9700
C2 H2B 0.9700
C3 H3B 0.9700
C3 H3A 0.9700
C5 C6 1.506(7)
C5 H5B 0.9700
C5 H5A 0.9700
C6 H6B 0.9700
C6 H6A 0.9700

loop_
_geom_torsion_atom_site_label_1
_geom_torsion_atom_site_label_2
_geom_torsion_atom_site_label_3
_geom_torsion_atom_site_label_4
_geom_torsion
C26 C25 C24 C23 -0.6(8)
C25 C24 C23 C22 -1.1(8)
C24 C23 C22 C27 1.6(8)
C24 C23 C22 C21 -175.9(5)
C6 N7 C21 C22 175.2(5)
C8 N7 C21 C22 -62.2(6)
C23 C22 C21 N7 98.7(6)
C27 C22 C21 N7 -78.7(6)
C21 N7 C8 C9 94.3(5)
C6 N7 C8 C9 -143.7(5)
C11 N10 C9 C8 76.2(7)
N7 C8 C9 N10 56.0(6)
C9 N10 C11 C12 -171.8(5)
C2 N1 C12 C11 87.9(6)
C13 N1 C12 C11 -140.6(5)
N10 C11 C12 N1 60.0(6)
C2 N1 C13 C14 -165.4(5)
C12 N1 C13 C14 63.6(6)
N1 C13 C14 C19 58.8(7)
N1 C13 C14 C15 -120.6(6)
C19 C14 C15 C16 -0.8(8)
C13 C14 C15 C16 178.6(5)
C14 C15 C16 C17 -1.3(9)
C15 C16 C17 C18 1.9(8)
C23 C22 C27 O28 180.0(4)
C21 C22 C27 O28 -2.6(8)
C23 C22 C27 C26 -0.4(7)
C21 C22 C27 C26 177.0(5)
C24 C25 C26 C27 1.8(8)
O28 C27 C26 C25 178.4(5)
C22 C27 C26 C25 -1.2(8)
C16 C17 C18 C19 -0.3(8)
C15 C14 C19 O20 -177.8(5)
C13 C14 C19 O20 2.8(8)
C15 C14 C19 C18 2.3(8)
C13 C14 C19 C18 -177.1(5)
C17 C18 C19 O20 178.3(5)
C17 C18 C19 C14 -1.8(8)
C12 N1 C2 C3 -152.7(5)
C13 N1 C2 C3 74.8(6)
C5 N4 C3 C2 69.1(6)
N1 C2 C3 N4 51.5(6)
C3 N4 C5 C6 179.8(5)
C21 N7 C6 C5 -158.3(5)
C8 N7 C6 C5 78.5(5)
N4 C5 C6 N7 69.3(6)
